data_7226999
loop_
_publ_author_name
'Xing, Bo'
'Li, Huan-Yu'
'Zhu, Yanyu'
'Zhao, Zhou'
'Sun, Zhen-Gang'
'Yang, Dan'
'Li, Jing'

_publ_section_title
;
 Two fluorescent lead phosphonates for highly selective sensing of nitro
 aromatics (NACs), Fe3+ and MnO4&#x2212; ions
;
_journal_name_full 'RSC Adv.'
_journal_paper_doi 10.1039/C6RA21403G
_journal_year 2016
_chemical_formula_moiety 'C18 H21.5 O6 P2 Pb'
_chemical_formula_sum 'C18 H21.5 O6 P2 Pb'
_chemical_formula_weight 602.98
_space_group_crystal_system triclinic
_space_group_IT_number 2
_space_group_name_Hall '-P 1'
_space_group_name_H-M_alt 'P -1'
_symmetry_space_group_name_Hall '-P 1'
_symmetry_space_group_name_H-M 'P -1'
_atom_sites_solution_hydrogens mixed
_audit_creation_date 2016-10-05
_audit_creation_method
;
Olex2 1.2-dev
(compiled 2016.09.27 svn.r3342 for OlexSys, GUI svn.r3563)
;
_audit_update_record
;
2016-10-27 deposited with the CCDC.
2016-11-03 downloaded from the CCDC.
;
_cell_angle_alpha 66.0950(10)
_cell_angle_beta 86.3290(10)
_cell_angle_gamma 81.2840(10)
_cell_formula_units_Z 2
_cell_length_a 5.3295(4)
_cell_length_b 14.0859(9)
_cell_length_c 15.0058(10)
_cell_measurement_reflns_used 3392
_cell_measurement_temperature 295(2)
_cell_measurement_theta_max 29.00
_cell_measurement_theta_min 2.58
_cell_volume 1017.97(12)
_computing_cell_refinement 'Bruker SMART'
_computing_data_collection 'Bruker SMART'
_computing_data_reduction 'Bruker SAINT'
_computing_molecular_graphics 'Olex2 (Dolomanov et al., 2009)'
_computing_publication_material 'Olex2 (Dolomanov et al., 2009)'
_computing_structure_refinement 'ShelXL (Sheldrick, 2015)'
_computing_structure_solution 'SHELXL-2014/7 (Sheldrick, 2014)'
_diffrn_ambient_temperature 295.15
_diffrn_measured_fraction_theta_full 0.990
_diffrn_measured_fraction_theta_max 0.937
_diffrn_measurement_device_type 'CCD area detector'
_diffrn_measurement_method 'phi and omega scans'
_diffrn_radiation_type MoK\a
_diffrn_radiation_wavelength 0.71073
_diffrn_reflns_av_R_equivalents 0.0182
_diffrn_reflns_av_unetI/netI 0.0419
_diffrn_reflns_Laue_measured_fraction_full 0.990
_diffrn_reflns_Laue_measured_fraction_max 0.937
_diffrn_reflns_limit_h_max 5
_diffrn_reflns_limit_h_min -7
_diffrn_reflns_limit_k_max 16
_diffrn_reflns_limit_k_min -18
_diffrn_reflns_limit_l_max 19
_diffrn_reflns_limit_l_min -19
_diffrn_reflns_number 6234
_diffrn_reflns_point_group_measured_fraction_full 0.990
_diffrn_reflns_point_group_measured_fraction_max 0.937
_diffrn_reflns_theta_full 25.242
_diffrn_reflns_theta_max 27.986
_diffrn_reflns_theta_min 1.484
_exptl_absorpt_coefficient_mu 8.475
_exptl_absorpt_correction_type none
_exptl_crystal_colour colorless
_exptl_crystal_density_diffrn 1.967
_exptl_crystal_density_method 'not measured'
_exptl_crystal_description stick
_exptl_crystal_F_000 579
_exptl_crystal_size_max 0.063
_exptl_crystal_size_mid 0.026
_exptl_crystal_size_min 0.021
_refine_diff_density_max 1.721
_refine_diff_density_min -0.886
_refine_diff_density_rms 0.116
_refine_ls_extinction_method none
_refine_ls_goodness_of_fit_ref 1.022
_refine_ls_hydrogen_treatment constr
_refine_ls_matrix_type full
_refine_ls_number_parameters 311
_refine_ls_number_reflns 4580
_refine_ls_number_restraints 20
_refine_ls_restrained_S_all 1.021
_refine_ls_R_factor_all 0.0335
_refine_ls_R_factor_gt 0.0266
_refine_ls_shift/su_max 0.001
_refine_ls_shift/su_mean 0.000
_refine_ls_structure_factor_coef Fsqd
_refine_ls_weighting_details 'w=1/[\s^2^(Fo^2^)+(0.0265P)^2^+0.3310P] where P=(Fo^2^+2Fc^2^)/3'
_refine_ls_weighting_scheme calc
_refine_ls_wR_factor_gt 0.0584
_refine_ls_wR_factor_ref 0.0612
_reflns_Friedel_coverage 0.000
_reflns_number_gt 4055
_reflns_number_total 4580
_reflns_threshold_expression 'I > 2\s(I)'
_cod_data_source_file c6ra21403g2.cif
_cod_data_source_block szg240
_cod_original_formula_sum 'C18 H21.50 O6 P2 Pb'
_cod_database_code 7226999
_shelx_space_group_comment
;
The symmetry employed for this shelxl refinement is uniquely defined
by the following loop, which should always be used as a source of
symmetry information in preference to the above space-group names.
They are only intended as comments.
;
_shelx_estimated_absorpt_t_max 0.842
_shelx_estimated_absorpt_t_min 0.617
_olex2_refinement_description
;
1. Fixed Uiso
 At 1.2 times of:
  All C(H) groups, {H17C,H17A,H17B} of C17A, All C(H,H) groups
 At 1.5 times of:
  {H0A,H0B,H0C} of C0, {H18D,H18E,H18F} of C18A, {H18A,H18B,H18C} of C18B,
  {H1A,H1B,H1C} of C1
2. Restrained distances
 O3-C1B \\sim O3-C1A
 with sigma of 0.02
 C1B-C0 \\sim C1A-C1
 with sigma of 0.02
3. Rigid body (RIGU) restrains
 O3, C1A, C1
 with sigma for 1-2 distances of 0.004 and sigma for 1-3 distances of 0.004
 O3, C1B, C0
 with sigma for 1-2 distances of 0.004 and sigma for 1-3 distances of 0.004
4. Others
 Fixed Sof: C6(0.5) H6(0.5) C8(0.5) H8(0.5) C18B(0.5) H18A(0.5) H18B(0.5)
 H18C(0.5) C5(0.5) H5(0.5) C9(0.5) H9(0.5) C18A(0.5) H18D(0.5) H18E(0.5)
 H18F(0.5) C1B(0.5) H1BA(0.5) H1BB(0.5) C0(0.5) H0A(0.5) H0B(0.5) H0C(0.5)
 C6A(0.5) H6A(0.5) C8A(0.5) H8A(0.5) C5A(0.5) H5A(0.5) C9A(0.5) H9A(0.5)
 C1A(0.5) H1AA(0.5) H1AB(0.5) C1(0.5) H1A(0.5) H1B(0.5) H1C(0.5) H17C(0.5)
 H17A(0.5) H17B(0.5)
5.a Riding coordinates:
 C11(H11), C12(H12), C14(H14), C15(H15), C16(H16A,H16B), C3(H3A,H3B)
5.b Secondary CH2 refined with riding coordinates:
 C1B(H1BA,H1BB), C1A(H1AA,H1AB), C17A(H17A,H17B)
5.c Aromatic/amide H refined with riding coordinates:
 C6(H6), C8(H8), C5(H5), C9(H9), C6A(H6A), C8A(H8A), C5A(H5A), C9A(H9A),
 C17A(H17C)
5.d Idealised Me refined as rotating group:
 C18B(H18A,H18B,H18C), C18A(H18D,H18E,H18F), C0(H0A,H0B,H0C), C1(H1A,H1B,H1C)
;
_shelx_shelxl_version_number 2014/7
_olex2_submission_special_instructions 'No special instructions were received'

loop_
_space_group_symop_operation_xyz
'x, y, z'
'-x, -y, -z'

loop_
_atom_site_label
_atom_site_type_symbol
_atom_site_fract_x
_atom_site_fract_y
_atom_site_fract_z
_atom_site_U_iso_or_equiv
_atom_site_adp_type
_atom_site_occupancy
_atom_site_site_symmetry_order
_atom_site_calc_flag
_atom_site_refinement_flags_posn
_atom_site_refinement_flags_adp
_atom_site_refinement_flags_occupancy
_atom_site_disorder_assembly
_atom_site_disorder_group
Pb1 Pb 0.16899(3) 0.89088(2) 0.13707(2) 0.03083(6) Uani 1 1 d . . . . .
P1 P 1.5538(2) 0.07858(9) 0.10001(8) 0.0313(2) Uani 1 1 d . . . . .
P2 P 0.6930(2) 0.79841(9) 0.32325(8) 0.0297(2) Uani 1 1 d . . . . .
O3 O 1.4910(6) 0.1871(3) 0.0075(2) 0.0475(8) Uani 1 1 d D U . . .
O4 O 0.5077(6) 0.7936(3) 0.2556(2) 0.0416(8) Uani 1 1 d . . . . .
O6 O 0.5680(7) 0.8592(3) 0.3886(3) 0.0463(8) Uani 1 1 d . . . . .
O2 O 1.3092(6) 0.0355(3) 0.1399(2) 0.0404(7) Uani 1 1 d . . . . .
O1 O 1.7528(6) 0.0124(2) 0.0669(2) 0.0355(7) Uani 1 1 d . . . . .
O5 O 0.9212(6) 0.8508(3) 0.2794(2) 0.0400(7) Uani 1 1 d . . . . .
C6 C 1.245(4) 0.2544(17) 0.3161(15) 0.049(4) Uani 0.5 1 d . . P A 1
H6 H 1.1399 0.2353 0.3706 0.059 Uiso 0.5 1 calc R . P A 1
C8 C 1.423(5) 0.384(2) 0.1797(15) 0.041(4) Uani 0.5 1 d . . P A 1
H8 H 1.4363 0.4543 0.1416 0.049 Uiso 0.5 1 calc R . P A 1
C7 C 1.2617(9) 0.3588(4) 0.2616(3) 0.0396(11) Uani 1 1 d . . . . .
C10 C 1.1304(9) 0.4403(4) 0.2951(3) 0.0360(10) Uani 1 1 d . . . . .
C11 C 0.9040(10) 0.4292(4) 0.3460(4) 0.0433(11) Uani 1 1 d . . . . .
H11 H 0.8225 0.3718 0.3560 0.052 Uiso 1 1 d R . . . .
C12 C 0.7943(10) 0.5022(4) 0.3829(3) 0.0443(12) Uani 1 1 d . . . . .
H12 H 0.6414 0.4926 0.4167 0.053 Uiso 1 1 d R . . . .
C13 C 0.9081(9) 0.5886(4) 0.3703(3) 0.0363(10) Uani 1 1 d . . . . .
C14 C 1.1322(9) 0.6009(4) 0.3188(4) 0.0438(11) Uani 1 1 d . . . . .
H14 H 1.2127 0.6586 0.3086 0.053 Uiso 1 1 d R . . . .
C15 C 1.2406(10) 0.5283(4) 0.2816(4) 0.0466(12) Uani 1 1 d . . . . .
H15 H 1.3920 0.5389 0.2469 0.056 Uiso 1 1 d R . . . .
C4 C 1.5357(9) 0.1979(4) 0.2121(3) 0.0380(10) Uani 1 1 d . . . . .
C18B C 0.178(3) 0.9119(13) 0.4553(13) 0.066(4) Uani 0.5 1 d . . P B 2
H18A H 0.2645 0.9406 0.4908 0.100 Uiso 0.5 1 calc GR . P B 2
H18B H 0.0308 0.8850 0.4910 0.100 Uiso 0.5 1 calc GR . P B 2
H18C H 0.1281 0.9657 0.3928 0.100 Uiso 0.5 1 calc GR . P B 2
C5 C 1.385(3) 0.1764(13) 0.2907(11) 0.045(4) Uani 0.5 1 d . . P A 1
H5 H 1.3734 0.1066 0.3303 0.055 Uiso 0.5 1 calc R . P A 1
C9 C 1.562(7) 0.308(3) 0.154(2) 0.052(6) Uani 0.5 1 d . . P A 1
H9 H 1.6713 0.3271 0.1010 0.062 Uiso 0.5 1 calc R . P A 1
C16 C 0.7895(10) 0.6672(3) 0.4119(3) 0.0397(11) Uani 1 1 d . . . . .
H16A H 0.9106 0.6705 0.4558 0.048 Uiso 1 1 d R . . . .
H16B H 0.6421 0.6413 0.4503 0.048 Uiso 1 1 d R . . . .
C3 C 1.6900(9) 0.1119(4) 0.1886(4) 0.0435(12) Uani 1 1 d . . . . .
H3A H 1.7175 0.0494 0.2484 0.052 Uiso 1 1 d R . . . .
H3B H 1.8549 0.1330 0.1648 0.052 Uiso 1 1 d R . . . .
C18A C 0.291(4) 0.8933(18) 0.5037(14) 0.099(7) Uani 0.5 1 d . . P B 1
H18D H 0.4210 0.8699 0.5523 0.148 Uiso 0.5 1 calc GR . P B 1
H18E H 0.1284 0.8833 0.5350 0.148 Uiso 0.5 1 calc GR . P B 1
H18F H 0.2926 0.9663 0.4635 0.148 Uiso 0.5 1 calc GR . P B 1
C1B C 1.250(3) 0.2427(18) -0.0354(14) 0.069(6) Uani 0.5 1 d D U P C 2
H1BA H 1.1949 0.2085 -0.0738 0.082 Uiso 0.5 1 calc R . P C 2
H1BB H 1.1278 0.2353 0.0170 0.082 Uiso 0.5 1 calc R . P C 2
C0 C 1.242(6) 0.3421(17) -0.0905(15) 0.091(6) Uani 0.5 1 d D U P C 2
H0A H 1.3806 0.3686 -0.0747 0.137 Uiso 0.5 1 calc GR . P C 2
H0B H 1.0842 0.3793 -0.0799 0.137 Uiso 0.5 1 calc GR . P C 2
H0C H 1.2541 0.3518 -0.1577 0.137 Uiso 0.5 1 calc GR . P C 2
C6A C 1.172(4) 0.261(2) 0.2880(15) 0.049(5) Uani 0.5 1 d . . P A 2
H6A H 1.0211 0.2494 0.3229 0.058 Uiso 0.5 1 calc R . P A 2
C8A C 1.479(5) 0.370(2) 0.2099(15) 0.050(5) Uani 0.5 1 d . . P A 2
H8A H 1.5466 0.4329 0.1910 0.060 Uiso 0.5 1 calc R . P A 2
C5A C 1.304(3) 0.1835(14) 0.2629(11) 0.040(3) Uani 0.5 1 d . . P A 2
H5A H 1.2392 0.1208 0.2799 0.048 Uiso 0.5 1 calc R . P A 2
C9A C 1.607(6) 0.291(3) 0.1839(18) 0.050(6) Uani 0.5 1 d . . P A 2
H9A H 1.7504 0.3044 0.1444 0.060 Uiso 0.5 1 calc R . P A 2
C1A C 1.236(3) 0.2432(17) 0.0009(13) 0.062(5) Uani 0.5 1 d D U P C 1
H1AA H 1.1320 0.2167 -0.0321 0.074 Uiso 0.5 1 calc R . P C 1
H1AB H 1.1710 0.2244 0.0668 0.074 Uiso 0.5 1 calc R . P C 1
C1 C 1.201(6) 0.3458(18) -0.043(2) 0.136(13) Uani 0.5 1 d D U P C 1
H1A H 1.1326 0.3749 0.0029 0.204 Uiso 0.5 1 calc GR . P C 1
H1B H 1.0845 0.3672 -0.0958 0.204 Uiso 0.5 1 calc GR . P C 1
H1C H 1.3602 0.3704 -0.0675 0.204 Uiso 0.5 1 calc GR . P C 1
C17A C 0.3384(12) 0.8322(6) 0.4428(5) 0.077(2) Uani 1 1 d . . . . .
H17C H 0.3000 0.7639 0.4681 0.092 Uiso 0.5 1 calc R . P B 2
H17A H 0.3568 0.7577 0.4835 0.092 Uiso 0.5 1 calc R . P B 1
H17B H 0.1976 0.8491 0.3986 0.092 Uiso 0.5 1 calc R . P B 1

loop_
_atom_site_aniso_label
_atom_site_aniso_U_11
_atom_site_aniso_U_22
_atom_site_aniso_U_33
_atom_site_aniso_U_23
_atom_site_aniso_U_13
_atom_site_aniso_U_12
Pb1 0.02509(9) 0.03508(10) 0.03347(9) -0.01572(7) 0.00138(6) -0.00241(6)
P1 0.0257(5) 0.0330(6) 0.0357(6) -0.0154(5) 0.0033(4) -0.0026(4)
P2 0.0242(5) 0.0316(6) 0.0301(5) -0.0104(5) 0.0023(4) -0.0005(4)
O3 0.0417(19) 0.0424(19) 0.0473(19) -0.0097(16) 0.0030(15) 0.0016(15)
O4 0.0338(17) 0.0402(19) 0.0460(18) -0.0124(15) -0.0085(14) -0.0015(14)
O6 0.0433(19) 0.049(2) 0.052(2) -0.0266(17) 0.0172(15) -0.0092(16)
O2 0.0308(16) 0.0441(19) 0.0521(19) -0.0242(16) 0.0087(14) -0.0118(14)
O1 0.0302(16) 0.0371(17) 0.0383(16) -0.0166(14) -0.0002(12) 0.0025(13)
O5 0.0295(16) 0.050(2) 0.0391(17) -0.0168(15) 0.0078(13) -0.0095(14)
C6 0.060(13) 0.033(6) 0.050(11) -0.015(8) 0.024(8) -0.008(8)
C8 0.055(12) 0.031(7) 0.033(9) -0.010(7) 0.004(6) -0.005(7)
C7 0.039(3) 0.038(3) 0.044(3) -0.020(2) 0.001(2) -0.002(2)
C10 0.035(2) 0.032(2) 0.041(2) -0.016(2) -0.0006(19) -0.0006(19)
C11 0.045(3) 0.038(3) 0.050(3) -0.020(2) 0.008(2) -0.009(2)
C12 0.042(3) 0.045(3) 0.039(3) -0.010(2) 0.004(2) -0.002(2)
C13 0.039(2) 0.033(2) 0.032(2) -0.0102(19) -0.0048(18) 0.0040(19)
C14 0.039(3) 0.034(3) 0.062(3) -0.024(2) 0.004(2) -0.005(2)
C15 0.035(3) 0.046(3) 0.064(3) -0.028(3) 0.009(2) -0.007(2)
C4 0.035(2) 0.038(3) 0.046(3) -0.022(2) -0.0013(19) -0.004(2)
C18B 0.059(9) 0.073(9) 0.087(11) -0.055(9) 0.028(7) -0.011(7)
C5 0.069(12) 0.028(6) 0.040(8) -0.016(6) 0.009(7) -0.006(7)
C9 0.066(14) 0.035(10) 0.048(13) -0.015(11) 0.017(10) -0.004(9)
C16 0.048(3) 0.031(2) 0.032(2) -0.0084(19) -0.001(2) 0.005(2)
C3 0.030(2) 0.050(3) 0.059(3) -0.033(3) -0.005(2) 0.002(2)
C18A 0.101(15) 0.16(2) 0.084(13) -0.087(15) 0.048(10) -0.052(14)
C1B 0.048(6) 0.068(8) 0.069(13) -0.013(8) -0.007(7) 0.009(6)
C0 0.088(13) 0.074(8) 0.073(11) 0.004(8) -0.008(10) 0.015(7)
C6A 0.042(9) 0.055(10) 0.061(12) -0.034(9) 0.007(7) -0.012(8)
C8A 0.056(13) 0.036(10) 0.060(15) -0.020(11) 0.017(10) -0.019(9)
C5A 0.040(8) 0.043(7) 0.043(9) -0.020(7) 0.000(5) -0.016(6)
C9A 0.047(11) 0.050(15) 0.055(15) -0.022(12) 0.023(10) -0.014(10)
C1A 0.047(6) 0.062(7) 0.054(11) -0.010(8) -0.006(6) 0.023(5)
C1 0.114(16) 0.065(8) 0.18(3) -0.011(11) -0.01(2) 0.036(8)
C17A 0.055(4) 0.109(6) 0.096(5) -0.072(5) 0.037(3) -0.029(4)

loop_
_atom_type_symbol
_atom_type_description
_atom_type_scat_dispersion_real
_atom_type_scat_dispersion_imag
_atom_type_scat_source
C C 0.0033 0.0016 'International Tables Vol C Tables 4.2.6.8 and 6.1.1.4'
H H 0.0000 0.0000 'International Tables Vol C Tables 4.2.6.8 and 6.1.1.4'
O O 0.0106 0.0060 'International Tables Vol C Tables 4.2.6.8 and 6.1.1.4'
P P 0.1023 0.0942 'International Tables Vol C Tables 4.2.6.8 and 6.1.1.4'
Pb Pb -3.3944 10.1111 'International Tables Vol C Tables 4.2.6.8 and 6.1.1.4'

loop_
_geom_angle_atom_site_label_1
_geom_angle_atom_site_label_2
_geom_angle_atom_site_label_3
_geom_angle
_geom_angle_site_symmetry_1
_geom_angle_site_symmetry_3
O4 Pb1 O1 158.05(11) . 1_365
O2 Pb1 O4 84.16(11) 1_465 .
O2 Pb1 O1 86.14(11) 1_465 1_365
O2 Pb1 O5 97.11(11) 1_465 1_455
O5 Pb1 O4 81.88(11) 1_455 .
O5 Pb1 O1 79.84(11) 1_455 1_365
O3 P1 C3 105.3(2) . .
O2 P1 O3 108.83(19) . .
O2 P1 C3 109.1(2) . .
O1 P1 O3 106.06(18) . .
O1 P1 O2 117.69(19) . .
O1 P1 C3 109.1(2) . .
O4 P2 O6 112.6(2) . .
O4 P2 O5 117.54(19) . .
O4 P2 C16 108.6(2) . .
O6 P2 C16 103.3(2) . .
O5 P2 O6 103.83(19) . .
O5 P2 C16 110.0(2) . .
C1B O3 P1 129.8(10) . .
C1A O3 P1 117.2(8) . .
P2 O4 Pb1 146.1(2) . .
C17A O6 P2 121.0(4) . .
P1 O2 Pb1 128.44(19) . 1_645
P1 O1 Pb1 136.07(17) . 1_745
P2 O5 Pb1 139.55(19) . 1_655
C7 C6 H6 119.5 . .
C7 C6 C5 120.9(18) . .
C5 C6 H6 119.5 . .
C7 C8 H8 119.1 . .
C9 C8 H8 119.1 . .
C9 C8 C7 122(3) . .
C6 C7 C8 117.7(15) . .
C6 C7 C10 120.1(10) . .
C8 C7 C10 121.9(12) . .
C6A C7 C10 121.6(11) . .
C8A C7 C10 122.6(13) . .
C8A C7 C6A 115.7(17) . .
C11 C10 C7 122.4(4) . .
C11 C10 C15 116.5(4) . .
C15 C10 C7 120.9(4) . .
C10 C11 H11 119.4 . .
C10 C11 C12 121.5(5) . .
C12 C11 H11 119.2 . .
C11 C12 H12 119.3 . .
C13 C12 C11 121.4(5) . .
C13 C12 H12 119.3 . .
C12 C13 C16 121.1(4) . .
C14 C13 C12 117.6(4) . .
C14 C13 C16 121.3(4) . .
C13 C14 H14 119.6 . .
C13 C14 C15 121.0(5) . .
C15 C14 H14 119.4 . .
C10 C15 C14 122.0(5) . .
C10 C15 H15 119.0 . .
C14 C15 H15 119.0 . .
C5 C4 C9 117.1(17) . .
C5 C4 C3 121.6(8) . .
C9 C4 C3 121.1(16) . .
C5A C4 C3 121.8(8) . .
C9A C4 C3 121.7(16) . .
C9A C4 C5A 116.6(18) . .
H18A C18B H18B 109.5 . .
H18A C18B H18C 109.5 . .
H18B C18B H18C 109.5 . .
C17A C18B H18A 109.5 . .
C17A C18B H18B 109.5 . .
C17A C18B H18C 109.5 . .
C6 C5 H5 118.5 . .
C4 C5 C6 123.0(16) . .
C4 C5 H5 118.5 . .
C8 C9 C4 119(3) . .
C8 C9 H9 120.3 . .
C4 C9 H9 120.3 . .
P2 C16 H16A 108.4 . .
P2 C16 H16B 108.4 . .
C13 C16 P2 115.5(3) . .
C13 C16 H16A 108.4 . .
C13 C16 H16B 108.5 . .
H16A C16 H16B 107.4 . .
P1 C3 H3A 108.4 . .
P1 C3 H3B 108.2 . .
C4 C3 P1 115.8(3) . .
C4 C3 H3A 108.4 . .
C4 C3 H3B 108.3 . .
H3A C3 H3B 107.4 . .
H18D C18A H18E 109.5 . .
H18D C18A H18F 109.5 . .
H18E C18A H18F 109.5 . .
C17A C18A H18D 109.5 . .
C17A C18A H18E 109.5 . .
C17A C18A H18F 109.5 . .
O3 C1B H1BA 108.0 . .
O3 C1B H1BB 108.0 . .
H1BA C1B H1BB 107.3 . .
C0 C1B O3 117.0(18) . .
C0 C1B H1BA 108.0 . .
C0 C1B H1BB 108.0 . .
C1B C0 H0A 109.5 . .
C1B C0 H0B 109.5 . .
C1B C0 H0C 109.5 . .
H0A C0 H0B 109.5 . .
H0A C0 H0C 109.5 . .
H0B C0 H0C 109.5 . .
C7 C6A H6A 119.4 . .
C5A C6A C7 121(2) . .
C5A C6A H6A 119.4 . .
C7 C8A H8A 119.1 . .
C7 C8A C9A 122(2) . .
C9A C8A H8A 119.1 . .
C4 C5A H5A 119.6 . .
C6A C5A C4 120.9(16) . .
C6A C5A H5A 119.6 . .
C4 C9A C8A 124(3) . .
C4 C9A H9A 118.2 . .
C8A C9A H9A 118.2 . .
O3 C1A H1AA 107.5 . .
O3 C1A H1AB 107.5 . .
H1AA C1A H1AB 107.0 . .
C1 C1A O3 119.4(19) . .
C1 C1A H1AA 107.5 . .
C1 C1A H1AB 107.5 . .
C1A C1 H1A 109.5 . .
C1A C1 H1B 109.5 . .
C1A C1 H1C 109.5 . .
H1A C1 H1B 109.5 . .
H1A C1 H1C 109.5 . .
H1B C1 H1C 109.5 . .
O6 C17A C18A 107.5(9) . .
O6 C17A H17C 121.5 . .
O6 C17A H17A 110.2 . .
O6 C17A H17B 110.2 . .
C18B C17A O6 116.9(9) . .
C18B C17A H17C 121.5 . .
C18A C17A H17A 110.2 . .
C18A C17A H17B 110.2 . .
H17A C17A H17B 108.5 . .

loop_
_geom_bond_atom_site_label_1
_geom_bond_atom_site_label_2
_geom_bond_distance
_geom_bond_site_symmetry_2
Pb1 O4 2.446(3) .
Pb1 O2 2.291(3) 1_465
Pb1 O1 2.578(3) 1_365
Pb1 O5 2.347(3) 1_455
P1 O3 1.600(3) .
P1 O2 1.507(3) .
P1 O1 1.500(3) .
P1 C3 1.802(5) .
P2 O4 1.489(3) .
P2 O6 1.601(3) .
P2 O5 1.494(3) .
P2 C16 1.805(4) .
O3 C1B 1.438(12) .
O3 C1A 1.450(11) .
O6 C17A 1.437(7) .
O2 Pb1 2.291(3) 1_645
O1 Pb1 2.578(3) 1_745
O5 Pb1 2.348(3) 1_655
C6 H6 0.9300 .
C6 C7 1.38(2) .
C6 C5 1.40(3) .
C8 H8 0.9300 .
C8 C7 1.41(3) .
C8 C9 1.37(5) .
C7 C10 1.496(6) .
C7 C6A 1.42(3) .
C7 C8A 1.35(3) .
C10 C11 1.381(7) .
C10 C15 1.387(7) .
C11 H11 0.9298 .
C11 C12 1.394(7) .
C12 H12 0.9301 .
C12 C13 1.381(7) .
C13 C14 1.374(7) .
C13 C16 1.521(6) .
C14 H14 0.9299 .
C14 C15 1.390(7) .
C15 H15 0.9300 .
C4 C5 1.337(18) .
C4 C9 1.47(4) .
C4 C3 1.507(6) .
C4 C5A 1.406(18) .
C4 C9A 1.31(4) .
C18B H18A 0.9600 .
C18B H18B 0.9600 .
C18B H18C 0.9600 .
C18B C17A 1.371(15) .
C5 H5 0.9300 .
C9 H9 0.9300 .
C16 H16A 0.9702 .
C16 H16B 0.9702 .
C3 H3A 0.9699 .
C3 H3B 0.9701 .
C18A H18D 0.9600 .
C18A H18E 0.9600 .
C18A H18F 0.9600 .
C18A C17A 1.477(16) .
C1B H1BA 0.9700 .
C1B H1BB 0.9700 .
C1B C0 1.302(14) .
C0 H0A 0.9600 .
C0 H0B 0.9600 .
C0 H0C 0.9600 .
C6A H6A 0.9300 .
C6A C5A 1.38(3) .
C8A H8A 0.9300 .
C8A C9A 1.40(5) .
C5A H5A 0.9300 .
C9A H9A 0.9300 .
C1A H1AA 0.9700 .
C1A H1AB 0.9700 .
C1A C1 1.311(15) .
C1 H1A 0.9600 .
C1 H1B 0.9600 .
C1 H1C 0.9600 .
C17A H17C 0.9300 .
C17A H17A 0.9700 .
C17A H17B 0.9700 .

loop_
_geom_torsion_atom_site_label_1
_geom_torsion_atom_site_label_2
_geom_torsion_atom_site_label_3
_geom_torsion_atom_site_label_4
_geom_torsion
_geom_torsion_site_symmetry_4
P1 O3 C1B C0 159.8(14) .
P1 O3 C1A C1 149.9(19) .
P2 O6 C17A C18B -148.2(9) .
P2 O6 C17A C18A 173.4(10) .
O3 P1 O2 Pb1 110.5(2) 1_645
O3 P1 O1 Pb1 136.7(3) 1_745
O3 P1 C3 C4 52.9(4) .
O4 P2 O6 C17A 51.0(5) .
O4 P2 O5 Pb1 -24.2(4) 1_655
O4 P2 C16 C13 58.0(4) .
O6 P2 O4 Pb1 46.0(4) .
O6 P2 O5 Pb1 -149.3(3) 1_655
O6 P2 C16 C13 177.8(4) .
O2 P1 O3 C1B 1.4(12) .
O2 P1 O3 C1A 23.0(11) .
O2 P1 O1 Pb1 -101.2(3) 1_745
O2 P1 C3 C4 -63.7(4) .
O1 P1 O3 C1B 128.9(12) .
O1 P1 O3 C1A 150.5(11) .
O1 P1 O2 Pb1 -10.1(3) 1_645
O1 P1 C3 C4 166.4(4) .
O5 P2 O4 Pb1 -74.6(4) .
O5 P2 O6 C17A 179.2(5) .
O5 P2 C16 C13 -71.9(4) .
C6 C7 C10 C11 -32.7(10) .
C6 C7 C10 C15 143.0(9) .
C8 C7 C10 C11 153.2(10) .
C8 C7 C10 C15 -31.1(11) .
C7 C6 C5 C4 -2(2) .
C7 C8 C9 C4 2(3) .
C7 C10 C11 C12 175.1(5) .
C7 C10 C15 C14 -174.8(5) .
C7 C6A C5A C4 1(2) .
C7 C8A C9A C4 -4(3) .
C10 C7 C6A C5A -175.2(10) .
C10 C7 C8A C9A 176.4(15) .
C10 C11 C12 C13 -0.3(8) .
C11 C10 C15 C14 1.1(7) .
C11 C12 C13 C14 0.9(7) .
C11 C12 C13 C16 -179.1(4) .
C12 C13 C14 C15 -0.5(7) .
C12 C13 C16 P2 -116.7(4) .
C13 C14 C15 C10 -0.5(8) .
C14 C13 C16 P2 63.3(5) .
C15 C10 C11 C12 -0.7(7) .
C5 C6 C7 C8 0(2) .
C5 C6 C7 C10 -174.2(11) .
C5 C4 C9 C8 -3(3) .
C5 C4 C3 P1 97.9(9) .
C9 C8 C7 C6 0(3) .
C9 C8 C7 C10 173.9(18) .
C9 C4 C5 C6 3(2) .
C9 C4 C3 P1 -87.6(14) .
C16 P2 O4 Pb1 159.8(3) .
C16 P2 O6 C17A -65.9(5) .
C16 P2 O5 Pb1 100.8(3) 1_655
C16 C13 C14 C15 179.5(5) .
C3 P1 O3 C1B -115.5(12) .
C3 P1 O3 C1A -93.9(11) .
C3 P1 O2 Pb1 -135.1(2) 1_645
C3 P1 O1 Pb1 23.8(3) 1_745
C3 C4 C5 C6 178.1(11) .
C3 C4 C9 C8 -178.2(17) .
C3 C4 C5A C6A 176.7(11) .
C3 C4 C9A C8A -175.3(16) .
C6A C7 C10 C11 -5.7(10) .
C6A C7 C10 C15 170.0(9) .
C6A C7 C8A C9A 0(2) .
C8A C7 C10 C11 178.4(10) .
C8A C7 C10 C15 -6.0(11) .
C8A C7 C6A C5A 1.0(19) .
C5A C4 C3 P1 68.8(8) .
C5A C4 C9A C8A 6(3) .
C9A C4 C3 P1 -109.2(13) .
C9A C4 C5A C6A -5.1(19) .
